data_4121488
loop_
_publ_author_name
'Qi, Chao'
'Qin, Tian'
'Suzuki, Daisuke'
'Porco, Jr, John A'

_publ_section_title
;
 Total synthesis and stereochemical assignment of (+-)-sorbiterrin a.
;
_journal_issue 9
_journal_name_full 'Journal of the American Chemical Society'
_journal_page_first 3374
_journal_page_last 3377
_journal_paper_doi 10.1021/ja500854q
_journal_volume 136
_journal_year 2014
_chemical_formula_sum 'C20 H20 O6'
_chemical_formula_weight 356.36
_chemical_name_systematic
;
 ?
;
_space_group_crystal_system monoclinic
_space_group_IT_number 14
_space_group_name_Hall '-P 2yn'
_space_group_name_H-M_alt 'P 1 21/n 1'
_symmetry_space_group_name_Hall '-P 2yn'
_symmetry_space_group_name_H-M 'P 1 21/n 1'
_atom_sites_solution_hydrogens mixed
_audit_creation_method SHELXL-2013
_cell_angle_alpha 90
_cell_angle_beta 98.7030(10)
_cell_angle_gamma 90
_cell_formula_units_Z 4
_cell_length_a 10.0191(3)
_cell_length_b 10.3912(3)
_cell_length_c 15.5553(5)
_cell_measurement_temperature 100(2)
_cell_volume 1600.82(8)
_computing_structure_refinement 'SHELXL-2013 (Sheldrick, 2013)'
_diffrn_ambient_temperature 100(2)
_diffrn_measured_fraction_theta_full 0.971
_diffrn_measured_fraction_theta_max 0.990
_diffrn_radiation_type CuK\a
_diffrn_radiation_wavelength 1.54178
_diffrn_reflns_av_R_equivalents 0.0459
_diffrn_reflns_av_unetI/netI 0.0170
_diffrn_reflns_Laue_measured_fraction_full 0.971
_diffrn_reflns_Laue_measured_fraction_max 0.990
_diffrn_reflns_limit_h_max 11
_diffrn_reflns_limit_h_min -11
_diffrn_reflns_limit_k_max 12
_diffrn_reflns_limit_k_min -12
_diffrn_reflns_limit_l_max 18
_diffrn_reflns_limit_l_min -18
_diffrn_reflns_number 56082
_diffrn_reflns_point_group_measured_fraction_full 0.971
_diffrn_reflns_point_group_measured_fraction_max 0.990
_diffrn_reflns_theta_full 67.679
_diffrn_reflns_theta_max 66.866
_diffrn_reflns_theta_min 4.932
_exptl_absorpt_coefficient_mu 0.908
_exptl_crystal_density_diffrn 1.479
_exptl_crystal_F_000 752
_refine_diff_density_max 2.047
_refine_diff_density_min -0.322
_refine_diff_density_rms 0.123
_refine_ls_extinction_method none
_refine_ls_goodness_of_fit_ref 3.100
_refine_ls_hydrogen_treatment mixed
_refine_ls_matrix_type fullcycle
_refine_ls_number_parameters 243
_refine_ls_number_reflns 2816
_refine_ls_number_restraints 9
_refine_ls_restrained_S_all 3.104
_refine_ls_R_factor_all 0.1139
_refine_ls_R_factor_gt 0.1131
_refine_ls_shift/su_max 7.092
_refine_ls_shift/su_mean 1.092
_refine_ls_structure_factor_coef Fsqd
_refine_ls_weighting_details 'w=1/[\s^2^(Fo^2^)+(0.0213P)^2^+1.3869P] where P=(Fo^2^+2Fc^2^)/3'
_refine_ls_weighting_scheme calc
_refine_ls_wR_factor_gt 0.2492
_refine_ls_wR_factor_ref 0.2496
_reflns_Friedel_coverage 0.000
_reflns_number_gt 2769
_reflns_number_total 2816
_reflns_threshold_expression 'I > 2\s(I)'
_cod_data_source_file ja500854q_si_002.cif
_cod_data_source_block chao5_0m
_cod_database_code 4121488
_shelx_space_group_comment
;
The symmetry employed for this shelxl refinement is uniquely defined
by the following loop, which should always be used as a source of
symmetry information in preference to the above space-group names.
They are only intended as comments.
;
_shelxl_version_number 2013-4

loop_
_space_group_symop_operation_xyz
'x, y, z'
'-x+1/2, y+1/2, -z+1/2'
'-x, -y, -z'
'x-1/2, -y-1/2, z-1/2'

loop_
_atom_site_label
_atom_site_type_symbol
_atom_site_fract_x
_atom_site_fract_y
_atom_site_fract_z
_atom_site_U_iso_or_equiv
_atom_site_adp_type
_atom_site_occupancy
_atom_site_site_symmetry_order
_atom_site_calc_flag
_atom_site_refinement_flags_posn
_atom_site_refinement_flags_adp
_atom_site_refinement_flags_occupancy
_atom_site_disorder_assembly
_atom_site_disorder_group
O1A O 0.4204(4) 0.5721(4) 0.3855(2) 0.019 Uani 0.839 1 d . . P A 1
O2A O 0.3093(4) 0.4190(4) 0.3099(3) 0.021 Uani 0.839 1 d D U P A 1
O3A O 0.7141(4) 0.5302(4) 0.2582(3) 0.019 Uani 0.839 1 d . . P A 1
O4 O 0.3011(4) 0.5971(4) -0.0248(2) 0.026 Uani 1 1 d . . . . .
O5 O 0.5179(4) 0.0808(3) 0.1568(2) 0.023 Uani 1 1 d D . . . .
O6 O 0.2830(4) 0.3561(4) -0.0514(2) 0.027 Uani 1 1 d . . . . .
H6 H 0.2717 0.4349 -0.0620 0.041 Uiso 1 1 calc R U . . .
C1A C 0.4415(6) 0.9351(6) 0.3806(4) 0.021 Uani 0.839 1 d . . P A 1
H1AA H 0.3923 0.9995 0.3421 0.032 Uiso 0.839 1 calc R U P A 1
H1AB H 0.5389 0.9494 0.3839 0.032 Uiso 0.839 1 calc R U P A 1
H1AC H 0.4163 0.9428 0.4388 0.032 Uiso 0.839 1 calc R U P A 1
C2A C 0.4059(6) 0.8007(5) 0.3447(4) 0.018 Uani 0.839 1 d . . P A 1
H2A H 0.3074 0.7804 0.3390 0.022 Uiso 0.839 1 calc R U P A 1
C3A C 0.4669(5) 0.7738(5) 0.2619(4) 0.017 Uani 0.839 1 d . . P A 1
H3A H 0.4916 0.8527 0.2311 0.020 Uiso 0.839 1 calc R U P A 1
C9A C 0.3985(5) 0.6687(5) 0.2017(3) 0.016 Uani 0.839 1 d . . P A 1
H9A H 0.3003 0.6657 0.2069 0.019 Uiso 0.839 1 calc R U P A 1
C14 C 0.4569(5) 0.4270(5) 0.1701(3) 0.018 Uani 1 1 d . . . . .
C13 C 0.3888(5) 0.4484(5) 0.0843(3) 0.018 Uani 1 1 d . . . . .
C19 C 0.3543(5) 0.3408(5) 0.0295(3) 0.021 Uani 1 1 d . . . . .
C18 C 0.3925(5) 0.2166(5) 0.0554(3) 0.020 Uani 1 1 d . . . . .
C20 C 0.3488(5) 0.1030(5) -0.0023(3) 0.027 Uani 1 1 d . . . . .
H20A H 0.3481 0.0254 0.0335 0.040 Uiso 1 1 calc R U . . .
H20B H 0.4120 0.0912 -0.0440 0.040 Uiso 1 1 calc R U . . .
H20C H 0.2580 0.1185 -0.0338 0.040 Uiso 1 1 calc R U . . .
C6A C 0.5563(6) 0.7020(6) 0.4850(4) 0.022 Uani 0.839 1 d . . P A 1
H6AA H 0.4827 0.7043 0.5199 0.034 Uiso 0.839 1 calc R U P A 1
H6AB H 0.6102 0.7808 0.4951 0.034 Uiso 0.839 1 calc R U P A 1
H6AC H 0.6138 0.6271 0.5018 0.034 Uiso 0.839 1 calc R U P A 1
C5A C 0.4985(5) 0.6926(5) 0.3905(4) 0.017 Uani 0.839 1 d . . P A 1
C7A C 0.3914(5) 0.5035(5) 0.3120(3) 0.016 Uani 0.839 1 d D U P A 1
C4A C 0.5907(6) 0.7046(5) 0.3191(4) 0.017 Uani 0.839 1 d . . P A 1
H4A H 0.6737 0.7583 0.3347 0.021 Uiso 0.839 1 calc R U P A 1
C8A C 0.6098(5) 0.5800(5) 0.2727(3) 0.016 Uani 0.839 1 d . . P A 1
C11A C 0.4136(6) 0.6898(6) 0.1076(4) 0.020 Uani 0.839 1 d . . P A 1
H11A H 0.3646 0.7690 0.0862 0.024 Uiso 0.839 1 calc R U P A 1
H11B H 0.5103 0.7024 0.1032 0.024 Uiso 0.839 1 calc R U P A 1
C12 C 0.3595(5) 0.5774(5) 0.0506(3) 0.021 Uani 1 1 d . . . . .
C15 C 0.5024(5) 0.3050(5) 0.1957(3) 0.018 Uani 1 1 d . . . . .
C17 C 0.4737(5) 0.2025(5) 0.1356(3) 0.019 Uani 1 1 d . . . . .
C16 C 0.5755(5) 0.2724(5) 0.2855(3) 0.021 Uani 1 1 d . . . . .
H16A H 0.5741 0.3471 0.3237 0.031 Uiso 1 1 calc R U . . .
H16B H 0.6692 0.2492 0.2816 0.031 Uiso 1 1 calc R U . . .
H16C H 0.5305 0.1996 0.3091 0.031 Uiso 1 1 calc R U . . .
H5 H 0.590(4) 0.080(6) 0.193(3) 0.031 Uiso 1 1 d D U . . .
C10A C 0.4665(5) 0.5373(5) 0.2350(3) 0.014 Uani 0.839 1 d . . P A 1

loop_
_atom_site_aniso_label
_atom_site_aniso_U_11
_atom_site_aniso_U_22
_atom_site_aniso_U_33
_atom_site_aniso_U_23
_atom_site_aniso_U_13
_atom_site_aniso_U_12
O1A 0.025 0.017 0.015 0.000 0.005 -0.004
O2A 0.018 0.023 0.021 -0.005 0.003 -0.008
O3A 0.015 0.021 0.023 -0.001 0.005 0.002
O4 0.027 0.032 0.016 0.003 -0.001 0.009
O5 0.023 0.019 0.025 -0.003 -0.003 0.003
O6 0.029 0.032 0.017 -0.003 -0.008 0.008
C1A 0.020 0.020 0.024 -0.003 0.002 0.000
C2A 0.017 0.019 0.018 -0.001 0.003 -0.001
C3A 0.017 0.015 0.019 0.004 0.004 -0.001
C9A 0.017 0.015 0.015 0.001 0.002 0.003
C14 0.016 0.020 0.016 -0.001 0.001 -0.002
C13 0.015 0.023 0.017 0.000 0.001 0.001
C19 0.016 0.029 0.016 -0.002 -0.001 0.002
C18 0.016 0.025 0.019 -0.005 0.001 0.001
C20 0.025 0.028 0.024 -0.007 -0.004 0.003
C6A 0.027 0.021 0.018 0.000 0.001 -0.002
C5A 0.018 0.017 0.018 -0.001 0.005 -0.004
C7A 0.016 0.017 0.013 0.003 0.002 0.000
C4A 0.016 0.018 0.018 0.000 0.003 -0.002
C8A 0.016 0.017 0.013 0.003 0.002 0.000
C11A 0.025 0.019 0.017 0.004 0.004 0.003
C12 0.018 0.028 0.017 0.001 0.003 0.007
C15 0.017 0.020 0.016 0.001 0.001 -0.002
C17 0.016 0.020 0.021 0.000 0.004 0.001
C16 0.026 0.017 0.018 0.001 -0.001 0.001
C10A 0.010 0.016 0.015 0.002 -0.001 -0.001

loop_
_atom_type_symbol
_atom_type_description
_atom_type_scat_dispersion_real
_atom_type_scat_dispersion_imag
_atom_type_scat_source
C C 0.0181 0.0091 'International Tables Vol C Tables 4.2.6.8 and 6.1.1.4'
H H 0.0000 0.0000 'International Tables Vol C Tables 4.2.6.8 and 6.1.1.4'
O O 0.0492 0.0322 'International Tables Vol C Tables 4.2.6.8 and 6.1.1.4'

loop_
_geom_angle_atom_site_label_1
_geom_angle_atom_site_label_2
_geom_angle_atom_site_label_3
_geom_angle
C7A O1A C5A 122.8(4)
C17 O5 H5 112(4)
C19 O6 H6 109.6
C2A C1A H1AA 109.4
C2A C1A H1AB 110.1
H1AA C1A H1AB 109.5
C2A C1A H1AC 109.0
H1AA C1A H1AC 109.5
H1AB C1A H1AC 109.5
C1A C2A C3A 111.9(5)
C1A C2A C5A 113.7(5)
C3A C2A C5A 88.1(4)
C1A C2A H2A 113.9
C3A C2A H2A 112.6
C5A C2A H2A 114.0
C2A C3A C9A 116.5(4)
C2A C3A C4A 89.4(4)
C9A C3A C4A 105.1(4)
C2A C3A H3A 114.6
C9A C3A H3A 114.2
C4A C3A H3A 114.1
C11A C9A C3A 112.9(5)
C11A C9A C10A 110.0(4)
C3A C9A C10A 106.6(4)
C11A C9A H9A 108.7
C3A C9A H9A 108.5
C10A C9A H9A 110.1
C15 C14 C13 120.3(4)
C15 C14 C10A 120.9(4)
C13 C14 C10A 118.6(4)
C19 C13 C14 118.7(4)
C19 C13 C12 119.6(4)
C14 C13 C12 121.7(4)
O6 C19 C18 117.4(4)
O6 C19 C13 120.7(4)
C18 C19 C13 121.8(4)
C19 C18 C17 117.2(4)
C19 C18 C20 120.9(4)
C17 C18 C20 122.0(5)
C18 C20 H20A 109.5
C18 C20 H20B 109.4
H20A C20 H20B 109.5
C18 C20 H20C 109.5
H20A C20 H20C 109.5
H20B C20 H20C 109.5
C5A C6A H6AA 109.8
C5A C6A H6AB 108.7
H6AA C6A H6AB 109.5
C5A C6A H6AC 109.9
H6AA C6A H6AC 109.5
H6AB C6A H6AC 109.5
O1A C5A C6A 103.3(4)
O1A C5A C2A 108.3(4)
C6A C5A C2A 121.0(5)
O1A C5A C4A 113.6(4)
C6A C5A C4A 120.8(5)
C2A C5A C4A 89.6(4)
O2A C7A O1A 118.1(5)
O2A C7A C10A 123.8(5)
O1A C7A C10A 118.0(4)
C8A C4A C5A 113.9(4)
C8A C4A C3A 105.4(4)
C5A C4A C3A 86.4(4)
C8A C4A H4A 115.3
C5A C4A H4A 115.6
C3A C4A H4A 116.5
O3A C8A C4A 128.9(5)
O3A C8A C10A 125.9(5)
C4A C8A C10A 104.7(4)
C12 C11A C9A 112.1(5)
C12 C11A H11A 109.5
C9A C11A H11A 109.8
C12 C11A H11B 108.9
C9A C11A H11B 108.5
H11A C11A H11B 108.0
O4 C12 C13 122.2(5)
O4 C12 C11A 119.9(5)
C13 C12 C11A 117.7(4)
C14 C15 C17 118.2(4)
C14 C15 C16 124.2(4)
C17 C15 C16 117.5(4)
O5 C17 C18 116.0(4)
O5 C17 C15 120.8(4)
C18 C17 C15 123.0(4)
C15 C16 H16A 109.5
C15 C16 H16B 109.3
H16A C16 H16B 109.5
C15 C16 H16C 109.6
H16A C16 H16C 109.5
H16B C16 H16C 109.5
C14 C10A C8A 115.7(4)
C14 C10A C7A 110.7(4)
C8A C10A C7A 107.9(4)
C14 C10A C9A 117.0(4)
C8A C10A C9A 102.0(4)
C7A C10A C9A 102.4(4)

loop_
_geom_bond_atom_site_label_1
_geom_bond_atom_site_label_2
_geom_bond_distance
O1A C7A 1.342(7)
O1A C5A 1.472(6)
O2A C7A 1.200(6)
O3A C8A 1.218(7)
O4 C12 1.245(6)
O5 C17 1.364(6)
O5 H5 0.85(2)
O6 C19 1.358(6)
O6 H6 0.8400
C1A C2A 1.526(8)
C1A H1AA 0.9800
C1A H1AB 0.9800
C1A H1AC 0.9800
C2A C3A 1.533(7)
C2A C5A 1.559(8)
C2A H2A 1.0000
C3A C9A 1.531(8)
C3A C4A 1.585(7)
C3A H3A 1.0000
C9A C11A 1.510(7)
C9A C10A 1.578(7)
C9A H9A 1.0000
C14 C15 1.385(7)
C14 C13 1.421(6)
C14 C10A 1.521(7)
C13 C19 1.417(7)
C13 C12 1.453(7)
C19 C18 1.388(7)
C18 C17 1.391(7)
C18 C20 1.507(7)
C20 H20A 0.9800
C20 H20B 0.9800
C20 H20C 0.9800
C6A C5A 1.500(8)
C6A H6AA 0.9800
C6A H6AB 0.9800
C6A H6AC 0.9800
C5A C4A 1.553(7)
C7A C10A 1.548(7)
C4A C8A 1.508(8)
C4A H4A 1.0000
C8A C10A 1.532(7)
C11A C12 1.516(8)
C11A H11A 0.9900
C11A H11B 0.9900
C15 C17 1.417(7)
C15 C16 1.514(6)
C16 H16A 0.9800
C16 H16B 0.9800
C16 H16C 0.9800

loop_
_geom_torsion_atom_site_label_1
_geom_torsion_atom_site_label_2
_geom_torsion_atom_site_label_3
_geom_torsion_atom_site_label_4
_geom_torsion
C1A C2A C3A C9A -157.7(5)
C5A C2A C3A C9A 87.5(5)
C1A C2A C3A C4A 95.8(5)
C5A C2A C3A C4A -19.1(4)
C2A C3A C9A C11A 151.7(5)
C4A C3A C9A C11A -111.4(5)
C2A C3A C9A C10A -87.4(5)
C4A C3A C9A C10A 9.5(5)
C15 C14 C13 C19 7.5(7)
C10A C14 C13 C19 -166.7(4)
C15 C14 C13 C12 -169.7(4)
C10A C14 C13 C12 16.1(7)
C14 C13 C19 O6 176.6(4)
C12 C13 C19 O6 -6.2(7)
C14 C13 C19 C18 -4.1(7)
C12 C13 C19 C18 173.2(4)
O6 C19 C18 C17 175.4(4)
C13 C19 C18 C17 -3.9(7)
O6 C19 C18 C20 -3.6(7)
C13 C19 C18 C20 177.0(4)
C7A O1A C5A C6A -156.0(5)
C7A O1A C5A C2A 74.5(6)
C7A O1A C5A C4A -23.4(7)
C1A C2A C5A O1A 151.6(4)
C3A C2A C5A O1A -95.3(4)
C1A C2A C5A C6A 32.7(7)
C3A C2A C5A C6A 145.9(5)
C1A C2A C5A C4A -93.7(5)
C3A C2A C5A C4A 19.5(4)
C5A O1A C7A O2A -167.9(5)
C5A O1A C7A C10A 12.5(7)
O1A C5A C4A C8A -14.2(6)
C6A C5A C4A C8A 109.3(6)
C2A C5A C4A C8A -124.1(5)
O1A C5A C4A C3A 91.0(5)
C6A C5A C4A C3A -145.4(5)
C2A C5A C4A C3A -18.8(4)
C2A C3A C4A C8A 133.0(4)
C9A C3A C4A C8A 15.7(5)
C2A C3A C4A C5A 19.2(4)
C9A C3A C4A C5A -98.2(4)
C5A C4A C8A O3A -130.7(6)
C3A C4A C8A O3A 136.3(6)
C5A C4A C8A C10A 57.4(6)
C3A C4A C8A C10A -35.5(5)
C3A C9A C11A C12 173.4(4)
C10A C9A C11A C12 54.5(6)
C19 C13 C12 O4 2.1(7)
C14 C13 C12 O4 179.3(4)
C19 C13 C12 C11A -172.6(4)
C14 C13 C12 C11A 4.6(7)
C9A C11A C12 O4 143.7(5)
C9A C11A C12 C13 -41.6(6)
C13 C14 C15 C17 -2.7(7)
C10A C14 C15 C17 171.3(4)
C13 C14 C15 C16 -179.8(4)
C10A C14 C15 C16 -5.8(7)
C19 C18 C17 O5 -175.4(4)
C20 C18 C17 O5 3.6(7)
C19 C18 C17 C15 9.1(7)
C20 C18 C17 C15 -171.9(4)
C14 C15 C17 O5 178.9(4)
C16 C15 C17 O5 -3.8(7)
C14 C15 C17 C18 -5.8(7)
C16 C15 C17 C18 171.5(4)
C15 C14 C10A C8A 65.9(6)
C13 C14 C10A C8A -120.0(5)
C15 C14 C10A C7A -57.2(6)
C13 C14 C10A C7A 116.9(5)
C15 C14 C10A C9A -173.9(4)
C13 C14 C10A C9A 0.2(6)
O3A C8A C10A C14 -3.5(8)
C4A C8A C10A C14 168.7(4)
O3A C8A C10A C7A 121.1(6)
C4A C8A C10A C7A -66.7(5)
O3A C8A C10A C9A -131.5(5)
C4A C8A C10A C9A 40.7(5)
O2A C7A C10A C14 -17.8(7)
O1A C7A C10A C14 161.7(4)
O2A C7A C10A C8A -145.3(5)
O1A C7A C10A C8A 34.2(6)
O2A C7A C10A C9A 107.6(6)
O1A C7A C10A C9A -72.9(5)
C11A C9A C10A C14 -35.2(6)
C3A C9A C10A C14 -157.9(4)
C11A C9A C10A C8A 92.0(5)
C3A C9A C10A C8A -30.7(5)
C11A C9A C10A C7A -156.4(4)
C3A C9A C10A C7A 80.9(5)
